data_8103042
loop_
_publ_author_name
'Hai-Xing Liu'

_publ_section_title
;
 Crystal structure of tetrasodium heptaammonium molybdate
 tridecahydrate, Na4(NH4)7(Mo14O48) &#x00B7; 13H2O
;
_journal_issue 1
_journal_name_full 'Zeitschrift f\"ur Kristallographie - New Crystal Structures'
_journal_page_first 10
_journal_volume 225
_journal_year 2010
_chemical_formula_sum 'H54 Mo14 N7 Na4 O61'
_chemical_formula_weight 2563.62
_space_group_IT_number 15
_symmetry_cell_setting monoclinic
_symmetry_space_group_name_Hall '-C 2yc'
_symmetry_space_group_name_H-M 'C 1 2/c 1'
_atom_sites_solution_hydrogens geom
_atom_sites_solution_primary direct
_atom_sites_solution_secondary difmap
_audit_creation_method SHELXL-97
_cell_angle_alpha 90.00
_cell_angle_beta 110.035(2)
_cell_angle_gamma 90.00
_cell_formula_units_Z 4
_cell_length_a 30.118(3)
_cell_length_b 10.7699(12)
_cell_length_c 20.135(2)
_cell_measurement_temperature 293(2)
_cell_volume 6135.9(11)
_computing_cell_refinement 'Bruker XSCANS'
_computing_data_collection 'Bruker XSCANS'
_computing_data_reduction 'Bruker SHELXTL'
_computing_molecular_graphics 'Bruker SHELXTL'
_computing_publication_material 'Bruker SHELXTL'
_computing_structure_refinement 'SHELXL-97 (Sheldrick, 1997)'
_computing_structure_solution 'SHELXS-97 (Sheldrick, 1990)'
_diffrn_ambient_temperature 293(2)
_diffrn_measured_fraction_theta_full 0.998
_diffrn_measured_fraction_theta_max 0.998
_diffrn_measurement_device_type 'Bruker P4'
_diffrn_measurement_method '\w scans'
_diffrn_radiation_monochromator graphite
_diffrn_radiation_source 'fine-focus sealed tube'
_diffrn_radiation_type MoK\a
_diffrn_radiation_wavelength 0.71073
_diffrn_reflns_av_R_equivalents 0.0253
_diffrn_reflns_av_sigmaI/netI 0.0206
_diffrn_reflns_limit_h_max 35
_diffrn_reflns_limit_h_min -35
_diffrn_reflns_limit_k_max 12
_diffrn_reflns_limit_k_min -12
_diffrn_reflns_limit_l_max 23
_diffrn_reflns_limit_l_min -22
_diffrn_reflns_number 23103
_diffrn_reflns_theta_full 25.02
_diffrn_reflns_theta_max 25.02
_diffrn_reflns_theta_min 3.11
_exptl_absorpt_coefficient_mu 2.909
_exptl_absorpt_correction_T_max 0.3818
_exptl_absorpt_correction_T_min 0.3544
_exptl_absorpt_correction_type multi-scan
_exptl_absorpt_process_details sadabs
_exptl_crystal_density_diffrn 2.775
_exptl_crystal_density_method 'not measured'
_exptl_crystal_F_000 4892
_exptl_crystal_size_max 0.45
_exptl_crystal_size_mid 0.44
_exptl_crystal_size_min 0.41
_refine_diff_density_max 1.060
_refine_diff_density_min -0.832
_refine_diff_density_rms 0.124
_refine_ls_extinction_method none
_refine_ls_goodness_of_fit_ref 1.106
_refine_ls_hydrogen_treatment constr
_refine_ls_matrix_type full
_refine_ls_number_parameters 412
_refine_ls_number_reflns 5398
_refine_ls_number_restraints 0
_refine_ls_restrained_S_all 1.106
_refine_ls_R_factor_all 0.0285
_refine_ls_R_factor_gt 0.0261
_refine_ls_shift/su_max 0.001
_refine_ls_shift/su_mean 0.000
_refine_ls_structure_factor_coef Fsqd
_refine_ls_weighting_details 'calc w=1/[\s^2^(Fo^2^)+(0.0307P)^2^+46.8348P] where P=(Fo^2^+2Fc^2^)/3'
_refine_ls_weighting_scheme calc
_refine_ls_wR_factor_gt 0.0687
_refine_ls_wR_factor_ref 0.0699
_reflns_number_gt 5021
_reflns_number_total 5398
_reflns_threshold_expression >2sigma(I)
_cod_data_source_file 710032.cff
_cod_data_source_block hx2
_cod_depositor_comments
;
The following automatic conversions were performed:
'_symmetry_cell_setting' value 'Monoclinic' changed to 'monoclinic'
according to '/home/saulius/struct/CIF-dictionaries/cif_core.dic'
dictionary named 'cif_core.dic' version 2.4.1 from 2010-06-29.

Automatic conversion script
Id: cif_fix_enum 1555 2011-01-17 13:19:09Z saulius 
;
_cod_original_cell_volume 6135.7(11)
_cod_original_sg_symbol_H-M C2/c
_cod_database_code 8103042

loop_
_symmetry_equiv_pos_as_xyz
'x, y, z'
'-x, y, -z+1/2'
'x+1/2, y+1/2, z'
'-x+1/2, y+1/2, -z+1/2'
'-x, -y, -z'
'x, -y, z-1/2'
'-x+1/2, -y+1/2, -z'
'x+1/2, -y+1/2, z-1/2'

loop_
_atom_site_label
_atom_site_type_symbol
_atom_site_fract_x
_atom_site_fract_y
_atom_site_fract_z
_atom_site_U_iso_or_equiv
_atom_site_adp_type
_atom_site_occupancy
_atom_site_symmetry_multiplicity
_atom_site_calc_flag
_atom_site_refinement_flags
_atom_site_disorder_assembly
_atom_site_disorder_group
Mo1 Mo 0.580873(12) 0.56892(3) 0.744703(18) 0.01677(9) Uani 1 1 d . . .
Mo2 Mo 0.653778(13) 0.32399(4) 0.749005(19) 0.02138(10) Uani 1 1 d . . .
Na2' Na 0.5368(3) 0.5859(11) 0.9209(4) 0.085(4) Uani 0.425(12) 1 d P . 2
Mo3 Mo 0.682019(13) 0.51793(4) 0.883501(18) 0.01875(10) Uani 1 1 d . . .
Mo4 Mo 0.627704(13) 0.77312(4) 0.881856(19) 0.01995(10) Uani 1 1 d . . .
Mo5 Mo 0.649779(14) 0.81934(4) 0.73950(2) 0.02221(10) Uani 1 1 d . . .
Mo6 Mo 0.619123(14) 0.62246(4) 0.606484(19) 0.02331(10) Uani 1 1 d . . .
Mo7 Mo 0.566402(14) 0.36683(4) 0.60702(2) 0.02661(11) Uani 1 1 d . . .
Na1 Na 0.69332(8) 1.02636(19) 1.00726(10) 0.0365(5) Uani 1 1 d . . .
Na2 Na 0.5626(2) 0.4726(8) 0.9211(3) 0.086(3) Uani 0.575(12) 1 d P . 1
N1 N 0.75411(15) 0.5778(4) 0.7495(3) 0.0366(10) Uani 1 1 d . . .
H1C H 0.7385 0.5428 0.7756 0.044 Uiso 1 1 d R . .
H1D H 0.7714 0.6417 0.7739 0.044 Uiso 1 1 d R . .
H1A H 0.7337 0.6040 0.7077 0.044 Uiso 1 1 d R . .
H1B H 0.7728 0.5216 0.7389 0.044 Uiso 1 1 d R . .
N2 N 0.71530(15) 0.3391(4) 0.5702(2) 0.0331(10) Uani 1 1 d . . .
H2C H 0.7033 0.3239 0.6047 0.040 Uiso 1 1 d R . .
H2D H 0.6912 0.3527 0.5296 0.040 Uiso 1 1 d R . .
H2A H 0.7328 0.2744 0.5653 0.040 Uiso 1 1 d R . .
H2B H 0.7346 0.4055 0.5813 0.040 Uiso 1 1 d R . .
N3 N 0.5000 0.2804(7) 0.7500 0.071(3) Uani 1 2 d S . .
H3C H 0.5117 0.3429 0.7313 0.085 Uiso 0.50 1 d PR . .
H3D H 0.5232 0.2246 0.7688 0.085 Uiso 0.50 1 d PR . .
H3A H 0.4755 0.2443 0.7164 0.085 Uiso 0.50 1 d PR . .
H3B H 0.4892 0.3097 0.7835 0.085 Uiso 0.50 1 d PR . .
N4 N 0.4968(6) 0.8709(8) 0.7706(6) 0.057(4) Uani 0.50 1 d P . .
H4C H 0.5115 0.7968 0.7777 0.069 Uiso 0.50 1 d PR . .
H4D H 0.4655 0.8583 0.7512 0.069 Uiso 0.50 1 d PR . .
H4A H 0.5072 0.9186 0.7422 0.069 Uiso 0.50 1 d PR . .
H4B H 0.5037 0.9125 0.8117 0.069 Uiso 0.50 1 d PR . .
N5 N 0.9548(6) 0.5407(15) 0.5260(9) 0.112(6) Uani 0.50 1 d P . .
H5C H 0.9392 0.4842 0.5425 0.134 Uiso 0.50 1 d PR . .
H5D H 0.9346 0.6015 0.5041 0.134 Uiso 0.50 1 d PR . .
H5A H 0.9673 0.5050 0.4960 0.134 Uiso 0.50 1 d PR . .
H5B H 0.9793 0.5721 0.5615 0.134 Uiso 0.50 1 d PR . .
O1 O 0.61486(10) 0.4409(3) 0.80479(15) 0.0197(6) Uani 1 1 d . . .
O2 O 0.62072(10) 0.4790(3) 0.68078(15) 0.0203(6) Uani 1 1 d . . .
O3 O 0.53307(11) 0.4872(3) 0.68776(17) 0.0283(7) Uani 1 1 d . . .
O4 O 0.64951(10) 0.6630(3) 0.80925(14) 0.0175(6) Uani 1 1 d . . .
O5 O 0.55873(11) 0.6491(3) 0.80137(16) 0.0249(7) Uani 1 1 d . . .
O6 O 0.58648(10) 0.6993(3) 0.68461(15) 0.0203(6) Uani 1 1 d . . .
O7 O 0.59082(12) 0.2683(3) 0.69197(17) 0.0283(7) Uani 1 1 d . . .
O8 O 0.69974(10) 0.4418(3) 0.80814(16) 0.0225(7) Uani 1 1 d . . .
O9 O 0.68614(12) 0.2855(3) 0.69604(17) 0.0330(8) Uani 1 1 d . . .
O10 O 0.66428(13) 0.2053(3) 0.80884(18) 0.0358(8) Uani 1 1 d . . .
O11 O 0.64129(11) 0.6105(3) 0.92447(15) 0.0214(6) Uani 1 1 d . . .
O12 O 0.73475(11) 0.5938(3) 0.92254(17) 0.0288(7) Uani 1 1 d . . .
O13 O 0.68552(12) 0.3892(3) 0.93466(17) 0.0304(8) Uani 1 1 d . . .
O14 O 0.61261(12) 0.8721(3) 0.79761(16) 0.0255(7) Uani 1 1 d . . .
O15 O 0.67804(12) 0.8455(3) 0.93418(17) 0.0328(8) Uani 1 1 d . . .
O16 O 0.58374(13) 0.8223(4) 0.91200(18) 0.0348(8) Uani 1 1 d . . .
O17 O 0.67015(11) 0.7031(3) 0.68116(16) 0.0245(7) Uani 1 1 d . . .
O18 O 0.63010(15) 0.9370(3) 0.67930(19) 0.0405(9) Uani 1 1 d . . .
O19 O 0.70547(13) 0.8635(4) 0.79145(19) 0.0372(9) Uani 1 1 d . . .
O20 O 0.55956(12) 0.5287(3) 0.56549(16) 0.0286(7) Uani 1 1 d . . .
O21 O 0.65412(14) 0.5474(4) 0.56860(19) 0.0397(9) Uani 1 1 d . . .
O22 O 0.59754(13) 0.7487(3) 0.55207(17) 0.0354(8) Uani 1 1 d . . .
O23 O 0.59451(14) 0.2960(4) 0.55683(19) 0.0425(10) Uani 1 1 d . . .
O24 O 0.50932(13) 0.3120(4) 0.5750(2) 0.0432(10) Uani 1 1 d . . .
O25 O 0.6476(2) 0.9333(5) 1.0667(3) 0.095(2) Uani 1 1 d . . .
H25C H 0.6432 0.9746 1.0998 0.113 Uiso 1 1 d R . .
H25D H 0.6326 0.8652 1.0622 0.113 Uiso 1 1 d R . .
O26 O 0.73413(14) 1.0811(4) 0.9264(2) 0.0438(10) Uani 1 1 d . . .
H26C H 0.7088 1.0988 0.8928 0.053 Uiso 1 1 d R . .
H26D H 0.7538 1.1392 0.9296 0.053 Uiso 1 1 d R . .
O27 O 0.63275(15) 1.1797(4) 0.9448(2) 0.0522(11) Uani 1 1 d . . .
H27C H 0.6491 1.2411 0.9399 0.063 Uiso 1 1 d R . .
H27D H 0.6214 1.1974 0.9769 0.063 Uiso 1 1 d R . .
O28 O 0.71860(13) 1.1787(4) 1.0981(2) 0.0440(10) Uani 1 1 d . . .
H28C H 0.7430 1.1427 1.1261 0.053 Uiso 1 1 d R . .
H28D H 0.7042 1.2138 1.1227 0.053 Uiso 1 1 d R . .
O29 O 0.4957(2) 0.7880(8) 0.9272(3) 0.107(2) Uani 1 1 d . . .
H29C H 0.4704 0.7700 0.9350 0.128 Uiso 1 1 d R . .
H29D H 0.4917 0.8579 0.9063 0.128 Uiso 1 1 d R . .
O30 O 0.4308(3) 0.0965(7) 0.6899(5) 0.151(4) Uani 1 1 d . . .
H30C H 0.4192 0.0277 0.6966 0.181 Uiso 1 1 d R . .
H30D H 0.4132 0.1258 0.6504 0.181 Uiso 1 1 d R . .
O31 O 0.4723(7) 0.0490(16) 0.8481(10) 0.158(7) Uani 0.50 1 d P . .
H31C H 0.4617 0.1222 0.8377 0.190 Uiso 0.50 1 d PR . .
H31D H 0.4489 0.0012 0.8430 0.190 Uiso 0.50 1 d PR . .

loop_
_atom_site_aniso_label
_atom_site_aniso_U_11
_atom_site_aniso_U_22
_atom_site_aniso_U_33
_atom_site_aniso_U_23
_atom_site_aniso_U_13
_atom_site_aniso_U_12
Mo1 0.01379(18) 0.0200(2) 0.01617(18) -0.00189(15) 0.00470(14) -0.00031(14)
Mo2 0.0231(2) 0.0207(2) 0.01873(19) 0.00001(16) 0.00504(15) 0.00503(15)
Na2' 0.060(5) 0.134(10) 0.053(4) 0.021(5) 0.008(3) -0.034(6)
Mo3 0.01711(19) 0.0219(2) 0.01563(18) 0.00046(15) 0.00354(14) -0.00014(15)
Mo4 0.0226(2) 0.0213(2) 0.01671(18) -0.00307(15) 0.00768(15) -0.00037(15)
Mo5 0.0274(2) 0.0212(2) 0.01983(19) 0.00123(16) 0.01038(16) -0.00377(16)
Mo6 0.0268(2) 0.0286(2) 0.01559(18) 0.00103(16) 0.00864(15) 0.00456(17)
Mo7 0.0238(2) 0.0276(2) 0.0227(2) -0.00882(17) 0.00054(16) 0.00317(17)
Na1 0.0439(12) 0.0331(11) 0.0322(10) -0.0039(9) 0.0128(9) -0.0017(9)
Na2 0.061(4) 0.134(7) 0.053(3) 0.021(3) 0.008(3) -0.034(4)
N1 0.030(2) 0.028(2) 0.055(3) 0.005(2) 0.019(2) -0.0011(18)
N2 0.034(2) 0.037(2) 0.027(2) -0.0013(19) 0.0087(18) 0.0062(19)
N3 0.084(6) 0.042(4) 0.110(7) 0.000 0.062(6) 0.000
N4 0.039(6) 0.032(5) 0.079(12) -0.003(5) -0.007(9) 0.004(5)
N5 0.111(14) 0.083(11) 0.137(15) 0.044(11) 0.037(12) 0.020(10)
O1 0.0195(15) 0.0186(15) 0.0202(15) -0.0003(12) 0.0059(12) -0.0031(12)
O2 0.0195(15) 0.0221(16) 0.0175(14) -0.0027(13) 0.0042(12) 0.0039(12)
O3 0.0194(16) 0.0319(18) 0.0304(17) -0.0040(15) 0.0043(13) -0.0033(14)
O4 0.0164(14) 0.0208(15) 0.0158(14) -0.0025(12) 0.0060(11) -0.0032(12)
O5 0.0225(16) 0.0280(17) 0.0263(16) -0.0005(14) 0.0112(13) 0.0021(14)
O6 0.0195(15) 0.0240(16) 0.0169(14) 0.0002(13) 0.0057(12) 0.0041(12)
O7 0.0296(18) 0.0209(16) 0.0317(17) -0.0033(14) 0.0070(14) -0.0033(14)
O8 0.0184(15) 0.0284(17) 0.0212(15) 0.0006(13) 0.0076(12) 0.0024(13)
O9 0.0324(19) 0.040(2) 0.0257(17) -0.0049(16) 0.0087(14) 0.0091(16)
O10 0.045(2) 0.0261(18) 0.0313(18) 0.0062(15) 0.0071(16) 0.0041(16)
O11 0.0243(16) 0.0251(16) 0.0167(14) 0.0004(13) 0.0094(12) -0.0005(13)
O12 0.0227(17) 0.0309(18) 0.0284(17) -0.0033(15) 0.0032(14) -0.0034(14)
O13 0.040(2) 0.0276(18) 0.0224(16) 0.0049(14) 0.0085(15) 0.0024(15)
O14 0.0352(18) 0.0198(16) 0.0221(15) 0.0004(13) 0.0107(14) 0.0039(14)
O15 0.037(2) 0.0301(19) 0.0281(17) -0.0087(15) 0.0073(15) -0.0091(16)
O16 0.0339(19) 0.045(2) 0.0300(18) -0.0034(16) 0.0171(15) 0.0069(16)
O17 0.0213(16) 0.0307(18) 0.0237(16) 0.0016(14) 0.0105(13) -0.0001(13)
O18 0.061(3) 0.031(2) 0.0334(19) 0.0115(16) 0.0218(18) 0.0102(18)
O19 0.036(2) 0.043(2) 0.0347(19) -0.0019(17) 0.0144(16) -0.0163(17)
O20 0.0278(17) 0.0333(19) 0.0184(15) -0.0039(14) -0.0003(13) 0.0055(15)
O21 0.042(2) 0.051(2) 0.0329(19) -0.0066(18) 0.0215(17) 0.0082(18)
O22 0.041(2) 0.041(2) 0.0226(17) 0.0106(16) 0.0097(15) 0.0088(17)
O23 0.053(2) 0.043(2) 0.0296(19) -0.0089(17) 0.0115(17) 0.0157(19)
O24 0.031(2) 0.037(2) 0.048(2) -0.0180(18) -0.0038(17) -0.0039(16)
O25 0.158(6) 0.069(3) 0.098(4) -0.045(3) 0.098(4) -0.064(4)
O26 0.037(2) 0.043(2) 0.046(2) 0.0086(19) 0.0061(18) -0.0030(18)
O27 0.054(3) 0.058(3) 0.049(2) 0.000(2) 0.024(2) -0.011(2)
O28 0.033(2) 0.055(3) 0.041(2) -0.0096(19) 0.0092(17) 0.0152(18)
O29 0.060(4) 0.162(7) 0.092(4) -0.001(5) 0.018(3) -0.039(4)
O30 0.116(6) 0.092(5) 0.201(9) 0.027(6) -0.002(6) -0.031(5)
O31 0.173(18) 0.116(14) 0.184(18) -0.002(13) 0.060(15) 0.030(13)

loop_
_atom_type_symbol
_atom_type_description
_atom_type_scat_dispersion_real
_atom_type_scat_dispersion_imag
_atom_type_scat_source
H H 0.0000 0.0000 'International Tables Vol C Tables 4.2.6.8 and 6.1.1.4'
N N 0.0061 0.0033 'International Tables Vol C Tables 4.2.6.8 and 6.1.1.4'
O O 0.0106 0.0060 'International Tables Vol C Tables 4.2.6.8 and 6.1.1.4'
Na Na 0.0362 0.0249 'International Tables Vol C Tables 4.2.6.8 and 6.1.1.4'
Mo Mo -1.6832 0.6857 'International Tables Vol C Tables 4.2.6.8 and 6.1.1.4'

loop_
_geom_angle_atom_site_label_1
_geom_angle_atom_site_label_2
_geom_angle_atom_site_label_3
_geom_angle
_geom_angle_site_symmetry_1
_geom_angle_site_symmetry_3
_geom_angle_publ_flag
O5 Mo1 O3 105.50(15) . . ?
O5 Mo1 O1 100.84(14) . . ?
O3 Mo1 O1 101.38(14) . . ?
O5 Mo1 O6 100.89(14) . . ?
O3 Mo1 O6 100.85(14) . . ?
O1 Mo1 O6 143.28(13) . . ?
O5 Mo1 O2 170.89(13) . . ?
O3 Mo1 O2 83.61(13) . . ?
O1 Mo1 O2 76.97(12) . . ?
O6 Mo1 O2 76.90(12) . . ?
O5 Mo1 O4 83.17(13) . . ?
O3 Mo1 O4 171.33(13) . . ?
O1 Mo1 O4 76.80(12) . . ?
O6 Mo1 O4 76.83(11) . . ?
O2 Mo1 O4 87.73(11) . . ?
O10 Mo2 O9 104.41(18) . . ?
O10 Mo2 O7 95.33(16) . . ?
O9 Mo2 O7 101.78(15) . . ?
O10 Mo2 O8 97.75(15) . . ?
O9 Mo2 O8 95.76(15) . . ?
O7 Mo2 O8 154.75(13) . . ?
O10 Mo2 O2 162.38(15) . . ?
O9 Mo2 O2 91.56(14) . . ?
O7 Mo2 O2 73.79(13) . . ?
O8 Mo2 O2 87.82(12) . . ?
O10 Mo2 O1 93.93(15) . . ?
O9 Mo2 O1 159.95(15) . . ?
O7 Mo2 O1 84.19(12) . . ?
O8 Mo2 O1 73.47(11) . . ?
O2 Mo2 O1 71.55(11) . . ?
O29 Na2' O3 97.0(4) . 2_656 ?
O29 Na2' O5 95.6(4) . . ?
O3 Na2' O5 75.2(2) 2_656 . ?
O29 Na2' O16 60.9(3) . . ?
O3 Na2' O16 123.5(3) 2_656 . ?
O5 Na2' O16 58.43(17) . . ?
O29 Na2' O23 74.2(3) . 6_566 ?
O3 Na2' O23 165.2(4) 2_656 6_566 ?
O5 Na2' O23 116.9(3) . 6_566 ?
O16 Na2' O23 63.0(2) . 6_566 ?
O29 Na2' O20 104.9(4) . 6_566 ?
O3 Na2' O20 118.7(3) 2_656 6_566 ?
O5 Na2' O20 152.8(4) . 6_566 ?
O16 Na2' O20 117.2(3) . 6_566 ?
O23 Na2' O20 54.54(15) 6_566 6_566 ?
O29 Na2' Mo7 77.0(3) . 6_566 ?
O3 Na2' Mo7 139.0(3) 2_656 6_566 ?
O5 Na2' Mo7 145.2(3) . 6_566 ?
O16 Na2' Mo7 89.3(2) . 6_566 ?
O23 Na2' Mo7 28.29(10) 6_566 6_566 ?
O20 Na2' Mo7 32.33(10) 6_566 6_566 ?
O13 Mo3 O12 104.69(16) . . ?
O13 Mo3 O8 98.69(15) . . ?
O12 Mo3 O8 95.70(14) . . ?
O13 Mo3 O11 94.39(15) . . ?
O12 Mo3 O11 100.29(14) . . ?
O8 Mo3 O11 156.05(12) . . ?
O13 Mo3 O4 158.00(14) . . ?
O12 Mo3 O4 95.83(14) . . ?
O8 Mo3 O4 86.88(12) . . ?
O11 Mo3 O4 73.91(11) . . ?
O13 Mo3 O1 88.89(14) . . ?
O12 Mo3 O1 164.04(14) . . ?
O8 Mo3 O1 73.61(12) . . ?
O11 Mo3 O1 86.74(12) . . ?
O4 Mo3 O1 72.19(11) . . ?
O13 Mo3 Na1 72.21(12) . 7_667 ?
O12 Mo3 Na1 36.22(12) . 7_667 ?
O8 Mo3 Na1 85.15(9) . 7_667 ?
O11 Mo3 Na1 118.08(9) . 7_667 ?
O4 Mo3 Na1 129.67(8) . 7_667 ?
O1 Mo3 Na1 149.16(8) . 7_667 ?
O15 Mo4 O16 105.65(17) . . ?
O15 Mo4 O14 100.52(16) . . ?
O16 Mo4 O14 99.38(16) . . ?
O15 Mo4 O11 97.58(15) . . ?
O16 Mo4 O11 101.20(15) . . ?
O14 Mo4 O11 147.69(13) . . ?
O15 Mo4 O4 104.92(14) . . ?
O16 Mo4 O4 149.44(15) . . ?
O14 Mo4 O4 74.98(12) . . ?
O11 Mo4 O4 74.61(11) . . ?
O15 Mo4 O5 173.95(14) . . ?
O16 Mo4 O5 79.99(14) . . ?
O14 Mo4 O5 80.42(12) . . ?
O11 Mo4 O5 78.96(12) . . ?
O4 Mo4 O5 69.47(10) . . ?
O19 Mo5 O18 104.82(19) . . ?
O19 Mo5 O17 95.84(16) . . ?
O18 Mo5 O17 98.77(15) . . ?
O19 Mo5 O14 101.25(16) . . ?
O18 Mo5 O14 94.48(16) . . ?
O17 Mo5 O14 154.91(13) . . ?
O19 Mo5 O4 92.28(14) . . ?
O18 Mo5 O4 160.79(16) . . ?
O17 Mo5 O4 87.93(12) . . ?
O14 Mo5 O4 73.27(12) . . ?
O19 Mo5 O6 161.02(15) . . ?
O18 Mo5 O6 92.74(16) . . ?
O17 Mo5 O6 74.03(12) . . ?
O14 Mo5 O6 84.19(12) . . ?
O4 Mo5 O6 71.70(10) . . ?
O21 Mo6 O22 104.24(18) . . ?
O21 Mo6 O17 96.42(16) . . ?
O22 Mo6 O17 99.48(16) . . ?
O21 Mo6 O20 100.54(17) . . ?
O22 Mo6 O20 92.68(16) . . ?
O17 Mo6 O20 156.01(13) . . ?
O21 Mo6 O2 95.81(16) . . ?
O22 Mo6 O2 157.71(15) . . ?
O17 Mo6 O2 87.67(12) . . ?
O20 Mo6 O2 73.91(12) . . ?
O21 Mo6 O6 164.23(15) . . ?
O22 Mo6 O6 89.66(14) . . ?
O17 Mo6 O6 73.61(12) . . ?
O20 Mo6 O6 85.94(12) . . ?
O2 Mo6 O6 72.02(11) . . ?
O21 Mo6 Na2 63.60(15) . 6_565 ?
O22 Mo6 Na2 68.45(18) . 6_565 ?
O17 Mo6 Na2 151.18(16) . 6_565 ?
O20 Mo6 Na2 52.80(16) . 6_565 ?
O2 Mo6 Na2 113.60(17) . 6_565 ?
O6 Mo6 Na2 130.01(12) . 6_565 ?
O23 Mo7 O24 105.07(19) . . ?
O23 Mo7 O20 98.60(17) . . ?
O24 Mo7 O20 101.83(17) . . ?
O23 Mo7 O7 99.41(16) . . ?
O24 Mo7 O7 99.87(17) . . ?
O20 Mo7 O7 147.00(13) . . ?
O23 Mo7 O2 104.16(16) . . ?
O24 Mo7 O2 150.76(15) . . ?
O20 Mo7 O2 74.58(12) . . ?
O7 Mo7 O2 74.32(12) . . ?
O23 Mo7 O3 173.41(16) . . ?
O24 Mo7 O3 81.46(15) . . ?
O20 Mo7 O3 78.92(13) . . ?
O7 Mo7 O3 80.07(13) . . ?
O2 Mo7 O3 69.34(10) . . ?
O23 Mo7 Na2' 55.87(17) . 6_565 ?
O24 Mo7 Na2' 78.4(2) . 6_565 ?
O20 Mo7 Na2' 57.5(2) . 6_565 ?
O7 Mo7 Na2' 152.63(19) . 6_565 ?
O2 Mo7 Na2' 119.9(2) . 6_565 ?
O3 Mo7 Na2' 125.91(15) . 6_565 ?
O25 Na1 O28 89.52(17) . . ?
O25 Na1 O15 86.71(16) . . ?
O28 Na1 O15 168.23(16) . . ?
O25 Na1 O26 166.19(18) . . ?
O28 Na1 O26 104.27(16) . . ?
O15 Na1 O26 79.60(14) . . ?
O25 Na1 O27 94.9(2) . . ?
O28 Na1 O27 85.20(15) . . ?
O15 Na1 O27 106.22(15) . . ?
O26 Na1 O27 87.21(15) . . ?
O25 Na1 O12 92.1(2) . 7_667 ?
O28 Na1 O12 86.29(13) . 7_667 ?
O15 Na1 O12 82.72(13) . 7_667 ?
O26 Na1 O12 88.00(14) . 7_667 ?
O27 Na1 O12 168.90(16) . 7_667 ?
O25 Na1 Mo3 107.34(19) . 7_667 ?
O28 Na1 Mo3 68.73(10) . 7_667 ?
O15 Na1 Mo3 101.81(11) . 7_667 ?
O26 Na1 Mo3 77.55(10) . 7_667 ?
O27 Na1 Mo3 144.98(13) . 7_667 ?
O12 Na1 Mo3 23.93(8) 7_667 7_667 ?
O25 Na1 H26C 153.0 . . ?
O28 Na1 H26C 111.4 . . ?
O15 Na1 H26C 75.9 . . ?
O26 Na1 H26C 18.9 . . ?
O27 Na1 H26C 71.1 . . ?
O12 Na1 H26C 105.6 7_667 . ?
Mo3 Na1 H26C 96.4 7_667 . ?
O25 Na1 H28C 89.4 . . ?
O28 Na1 H28C 18.3 . . ?
O15 Na1 H28C 150.3 . . ?
O26 Na1 H28C 103.4 . . ?
O27 Na1 H28C 103.5 . . ?
O12 Na1 H28C 68.0 7_667 . ?
Mo3 Na1 H28C 51.6 7_667 . ?
H26C Na1 H28C 115.8 . . ?
O11 Na2 O24 173.4(4) . 2_656 ?
O11 Na2 O20 107.1(2) . 6_566 ?
O24 Na2 O20 71.49(16) 2_656 6_566 ?
O11 Na2 O3 126.5(2) . 2_656 ?
O24 Na2 O3 59.17(14) 2_656 2_656 ?
O20 Na2 O3 112.3(2) 6_566 2_656 ?
O11 Na2 Mo6 91.69(15) . 6_566 ?
O24 Na2 Mo6 83.87(15) 2_656 6_566 ?
O20 Na2 Mo6 32.37(9) 6_566 6_566 ?
O3 Na2 Mo6 139.40(19) 2_656 6_566 ?
H1C N1 H1D 108.7 . . ?
H1C N1 H1A 110.6 . . ?
H1D N1 H1A 110.6 . . ?
H1C N1 H1B 110.6 . . ?
H1D N1 H1B 110.6 . . ?
H1A N1 H1B 105.7 . . ?
H2C N2 H2D 108.6 . . ?
H2C N2 H2A 110.4 . . ?
H2D N2 H2A 110.4 . . ?
H2C N2 H2B 110.4 . . ?
H2D N2 H2B 110.4 . . ?
H2A N2 H2B 106.8 . . ?
H3C N3 H3D 108.5 . . ?
H3C N3 H3A 110.2 . . ?
H3D N3 H3A 110.2 . . ?
H3C N3 H3B 110.2 . . ?
H3D N3 H3B 110.2 . . ?
H3A N3 H3B 107.6 . . ?
H4C N4 H4D 108.7 . . ?
H4C N4 H4A 110.5 . . ?
H4D N4 H4A 110.5 . . ?
H4C N4 H4B 110.5 . . ?
H4D N4 H4B 110.5 . . ?
H4A N4 H4B 106.2 . . ?
H5C N5 H5D 108.7 . . ?
H5C N5 H5A 110.5 . . ?
H5D N5 H5A 110.5 . . ?
H5C N5 H5B 110.5 . . ?
H5D N5 H5B 110.5 . . ?
H5A N5 H5B 106.1 . . ?
Mo1 O1 Mo3 109.90(13) . . ?
Mo1 O1 Mo2 110.34(13) . . ?
Mo3 O1 Mo2 93.50(11) . . ?
Mo6 O2 Mo7 95.32(11) . . ?
Mo6 O2 Mo2 153.11(15) . . ?
Mo7 O2 Mo2 94.59(12) . . ?
Mo6 O2 Mo1 101.53(12) . . ?
Mo7 O2 Mo1 101.91(12) . . ?
Mo2 O2 Mo1 100.78(12) . . ?
Mo1 O3 Mo7 105.11(14) . . ?
Mo1 O3 Na2' 125.3(3) . 2_656 ?
Mo7 O3 Na2' 92.98(18) . 2_656 ?
Mo1 O3 Na2 152.6(2) . 2_656 ?
Mo7 O3 Na2 89.82(14) . 2_656 ?
Mo4 O4 Mo3 95.75(11) . . ?
Mo4 O4 Mo5 94.65(11) . . ?
Mo3 O4 Mo5 154.30(14) . . ?
Mo4 O4 Mo1 101.83(11) . . ?
Mo3 O4 Mo1 100.47(11) . . ?
Mo5 O4 Mo1 100.29(11) . . ?
Mo1 O5 Mo4 105.50(14) . . ?
Mo1 O5 Na2' 134.7(3) . . ?
Mo4 O5 Na2' 87.79(18) . . ?
Mo1 O6 Mo5 110.88(13) . . ?
Mo1 O6 Mo6 108.96(13) . . ?
Mo5 O6 Mo6 93.11(11) . . ?
Mo7 O7 Mo2 110.61(16) . . ?
Mo2 O8 Mo3 114.90(15) . . ?
Mo4 O11 Mo3 109.92(14) . . ?
Mo4 O11 Na2 115.1(2) . . ?
Mo3 O11 Na2 111.6(2) . . ?
Mo3 O12 Na1 119.85(17) . 7_667 ?
Mo4 O14 Mo5 110.82(15) . . ?
Mo4 O15 Na1 134.0(2) . . ?
Mo4 O16 Na2' 101.5(3) . . ?
Mo6 O17 Mo5 115.00(15) . . ?
Mo7 O20 Mo6 109.66(15) . . ?
Mo7 O20 Na2 113.1(2) . 6_565 ?
Mo6 O20 Na2 94.8(2) . 6_565 ?
Mo7 O20 Na2' 90.2(3) . 6_565 ?
Mo6 O20 Na2' 119.1(3) . 6_565 ?
Mo7 O23 Na2' 95.8(2) . 6_565 ?
Mo7 O24 Na2 117.5(3) . 2_656 ?
Na1 O25 H25C 117.1 . . ?
Na1 O25 H25D 134.6 . . ?
H25C O25 H25D 108.3 . . ?
Na1 O26 H26C 93.9 . . ?
Na1 O26 H26D 129.1 . . ?
H26C O26 H26D 107.8 . . ?
Na1 O27 H27C 102.9 . . ?
Na1 O27 H27D 100.5 . . ?
H27C O27 H27D 108.3 . . ?
Na1 O28 H28C 99.8 . . ?
Na1 O28 H28D 131.4 . . ?
H28C O28 H28D 108.4 . . ?
Na2' O29 H29C 107.3 . . ?
Na2' O29 H29D 136.4 . . ?
H29C O29 H29D 108.2 . . ?
H30C O30 H30D 108.2 . . ?
H31C O31 H31D 107.8 . . ?

loop_
_geom_bond_atom_site_label_1
_geom_bond_atom_site_label_2
_geom_bond_distance
_geom_bond_site_symmetry_2
_geom_bond_publ_flag
Mo1 O5 1.736(3) . ?
Mo1 O3 1.741(3) . ?
Mo1 O1 1.888(3) . ?
Mo1 O6 1.899(3) . ?
Mo1 O2 2.257(3) . ?
Mo1 O4 2.269(3) . ?
Mo2 O10 1.710(3) . ?
Mo2 O9 1.724(3) . ?
Mo2 O7 1.945(3) . ?
Mo2 O8 1.953(3) . ?
Mo2 O2 2.174(3) . ?
Mo2 O1 2.263(3) . ?
Na2' O29 2.529(16) . ?
Na2' O3 2.682(8) 2_656 ?
Na2' O5 2.789(8) . ?
Na2' O16 2.947(10) . ?
Na2' O23 2.978(9) 6_566 ?
Na2' O20 3.017(8) 6_566 ?
Mo3 O13 1.708(3) . ?
Mo3 O12 1.718(3) . ?
Mo3 O8 1.953(3) . ?
Mo3 O11 1.968(3) . ?
Mo3 O4 2.153(3) . ?
Mo3 O1 2.257(3) . ?
Mo4 O15 1.709(3) . ?
Mo4 O16 1.718(3) . ?
Mo4 O14 1.921(3) . ?
Mo4 O11 1.932(3) . ?
Mo4 O4 2.152(3) . ?
Mo4 O5 2.534(3) . ?
Mo5 O19 1.712(4) . ?
Mo5 O18 1.713(3) . ?
Mo5 O17 1.954(3) . ?
Mo5 O14 1.960(3) . ?
Mo5 O4 2.194(3) . ?
Mo5 O6 2.255(3) . ?
Mo6 O21 1.702(3) . ?
Mo6 O22 1.728(3) . ?
Mo6 O17 1.947(3) . ?
Mo6 O20 1.976(3) . ?
Mo6 O2 2.140(3) . ?
Mo6 O6 2.277(3) . ?
Mo7 O23 1.705(4) . ?
Mo7 O24 1.721(4) . ?
Mo7 O20 1.914(3) . ?
Mo7 O7 1.931(3) . ?
Mo7 O2 2.162(3) . ?
Mo7 O3 2.539(3) . ?
Na1 O25 2.336(5) . ?
Na1 O28 2.380(4) . ?
Na1 O15 2.389(4) . ?
Na1 O26 2.424(4) . ?
Na1 O27 2.463(5) . ?
Na1 O12 2.503(4) 7_667 ?
Na1 H26C 2.6232 . ?
Na1 H28C 2.6605 . ?
Na2 O11 2.778(6) . ?
Na2 O24 2.794(7) 2_656 ?
Na2 O20 2.940(6) 6_566 ?
Na2 O3 2.967(7) 2_656 ?
N1 H1C 0.9001 . ?
N1 H1D 0.9000 . ?
N1 H1A 0.9000 . ?
N1 H1B 0.8999 . ?
N2 H2C 0.9000 . ?
N2 H2D 0.9000 . ?
N2 H2A 0.9000 . ?
N2 H2B 0.9000 . ?
N3 H3C 0.9000 . ?
N3 H3D 0.9000 . ?
N3 H3A 0.9000 . ?
N3 H3B 0.9001 . ?
N4 H4C 0.9000 . ?
N4 H4D 0.8999 . ?
N4 H4A 0.9000 . ?
N4 H4B 0.9000 . ?
N5 H5C 0.8999 . ?
N5 H5D 0.8999 . ?
N5 H5A 0.9001 . ?
N5 H5B 0.9000 . ?
O3 Na2' 2.682(8) 2_656 ?
O3 Na2 2.967(7) 2_656 ?
O12 Na1 2.503(4) 7_667 ?
O20 Na2 2.940(6) 6_565 ?
O20 Na2' 3.017(8) 6_565 ?
O23 Na2' 2.978(9) 6_565 ?
O24 Na2 2.794(7) 2_656 ?
O25 H25C 0.8502 . ?
O25 H25D 0.8500 . ?
O26 H26C 0.8498 . ?
O26 H26D 0.8501 . ?
O27 H27C 0.8500 . ?
O27 H27D 0.8498 . ?
O28 H28C 0.8500 . ?
O28 H28D 0.8499 . ?
O29 H29C 0.8497 . ?
O29 H29D 0.8500 . ?
O30 H30C 0.8501 . ?
O30 H30D 0.8499 . ?
O31 H31C 0.8499 . ?
O31 H31D 0.8500 . ?

loop_
_geom_torsion_atom_site_label_1
_geom_torsion_atom_site_label_2
_geom_torsion_atom_site_label_3
_geom_torsion_atom_site_label_4
_geom_torsion
_geom_torsion_site_symmetry_1
_geom_torsion_site_symmetry_2
_geom_torsion_site_symmetry_3
_geom_torsion_site_symmetry_4
_geom_torsion_publ_flag
O5 Mo1 O1 Mo3 -73.99(16) . . . . ?
O3 Mo1 O1 Mo3 177.59(15) . . . . ?
O6 Mo1 O1 Mo3 51.4(3) . . . . ?
O2 Mo1 O1 Mo3 96.98(14) . . . . ?
O4 Mo1 O1 Mo3 6.26(12) . . . . ?
O5 Mo1 O1 Mo2 -175.73(14) . . . . ?
O3 Mo1 O1 Mo2 75.84(16) . . . . ?
O6 Mo1 O1 Mo2 -50.4(3) . . . . ?
O2 Mo1 O1 Mo2 -4.77(12) . . . . ?
O4 Mo1 O1 Mo2 -95.48(14) . . . . ?
O13 Mo3 O1 Mo1 161.85(17) . . . . ?
O12 Mo3 O1 Mo1 -49.5(5) . . . . ?
O8 Mo3 O1 Mo1 -98.75(16) . . . . ?
O11 Mo3 O1 Mo1 67.39(15) . . . . ?
O4 Mo3 O1 Mo1 -6.75(13) . . . . ?
Na1 Mo3 O1 Mo1 -147.09(10) 7_667 . . . ?
O13 Mo3 O1 Mo2 -85.04(14) . . . . ?
O12 Mo3 O1 Mo2 63.7(5) . . . . ?
O8 Mo3 O1 Mo2 14.36(11) . . . . ?
O11 Mo3 O1 Mo2 -179.50(12) . . . . ?
O4 Mo3 O1 Mo2 106.36(12) . . . . ?
Na1 Mo3 O1 Mo2 -34.0(2) 7_667 . . . ?
O10 Mo2 O1 Mo1 -164.71(17) . . . . ?
O9 Mo2 O1 Mo1 38.9(4) . . . . ?
O7 Mo2 O1 Mo1 -69.74(16) . . . . ?
O8 Mo2 O1 Mo1 98.36(16) . . . . ?
O2 Mo2 O1 Mo1 5.08(13) . . . . ?
O10 Mo2 O1 Mo3 82.56(15) . . . . ?
O9 Mo2 O1 Mo3 -73.8(4) . . . . ?
O7 Mo2 O1 Mo3 177.53(13) . . . . ?
O8 Mo2 O1 Mo3 -14.37(11) . . . . ?
O2 Mo2 O1 Mo3 -107.65(12) . . . . ?
O21 Mo6 O2 Mo7 -81.66(16) . . . . ?
O22 Mo6 O2 Mo7 72.5(4) . . . . ?
O17 Mo6 O2 Mo7 -177.88(13) . . . . ?
O20 Mo6 O2 Mo7 17.66(12) . . . . ?
O6 Mo6 O2 Mo7 108.60(12) . . . . ?
Na2 Mo6 O2 Mo7 -17.98(15) 6_565 . . . ?
O21 Mo6 O2 Mo2 29.5(4) . . . . ?
O22 Mo6 O2 Mo2 -176.3(3) . . . . ?
O17 Mo6 O2 Mo2 -66.7(3) . . . . ?
O20 Mo6 O2 Mo2 128.8(3) . . . . ?
O6 Mo6 O2 Mo2 -140.2(3) . . . . ?
Na2 Mo6 O2 Mo2 93.2(3) 6_565 . . . ?
O21 Mo6 O2 Mo1 175.01(16) . . . . ?
O22 Mo6 O2 Mo1 -30.8(4) . . . . ?
O17 Mo6 O2 Mo1 78.79(13) . . . . ?
O20 Mo6 O2 Mo1 -85.67(14) . . . . ?
O6 Mo6 O2 Mo1 5.27(10) . . . . ?
Na2 Mo6 O2 Mo1 -121.31(12) 6_565 . . . ?
O23 Mo7 O2 Mo6 76.99(17) . . . . ?
O24 Mo7 O2 Mo6 -104.9(3) . . . . ?
O20 Mo7 O2 Mo6 -18.19(12) . . . . ?
O7 Mo7 O2 Mo6 172.98(15) . . . . ?
O3 Mo7 O2 Mo6 -101.93(13) . . . . ?
Na2' Mo7 O2 Mo6 18.48(19) 6_565 . . . ?
O23 Mo7 O2 Mo2 -77.97(17) . . . . ?
O24 Mo7 O2 Mo2 100.1(3) . . . . ?
O20 Mo7 O2 Mo2 -173.16(15) . . . . ?
O7 Mo7 O2 Mo2 18.01(12) . . . . ?
O3 Mo7 O2 Mo2 103.11(13) . . . . ?
Na2' Mo7 O2 Mo2 -136.48(15) 6_565 . . . ?
O23 Mo7 O2 Mo1 179.98(16) . . . . ?
O24 Mo7 O2 Mo1 -1.9(4) . . . . ?
O20 Mo7 O2 Mo1 84.80(14) . . . . ?
O7 Mo7 O2 Mo1 -84.03(14) . . . . ?
O3 Mo7 O2 Mo1 1.06(10) . . . . ?
Na2' Mo7 O2 Mo1 121.47(16) 6_565 . . . ?
O10 Mo2 O2 Mo6 177.3(4) . . . . ?
O9 Mo2 O2 Mo6 -27.5(3) . . . . ?
O7 Mo2 O2 Mo6 -129.3(3) . . . . ?
O8 Mo2 O2 Mo6 68.3(3) . . . . ?
O1 Mo2 O2 Mo6 141.5(4) . . . . ?
O10 Mo2 O2 Mo7 -71.4(5) . . . . ?
O9 Mo2 O2 Mo7 83.88(15) . . . . ?
O7 Mo2 O2 Mo7 -17.94(12) . . . . ?
O8 Mo2 O2 Mo7 179.59(12) . . . . ?
O1 Mo2 O2 Mo7 -107.12(12) . . . . ?
O10 Mo2 O2 Mo1 31.7(5) . . . . ?
O9 Mo2 O2 Mo1 -173.05(15) . . . . ?
O7 Mo2 O2 Mo1 85.13(14) . . . . ?
O8 Mo2 O2 Mo1 -77.35(13) . . . . ?
O1 Mo2 O2 Mo1 -4.06(10) . . . . ?
O3 Mo1 O2 Mo6 96.57(15) . . . . ?
O1 Mo1 O2 Mo6 -160.15(14) . . . . ?
O6 Mo1 O2 Mo6 -6.17(12) . . . . ?
O4 Mo1 O2 Mo6 -83.17(12) . . . . ?
O3 Mo1 O2 Mo7 -1.46(14) . . . . ?
O1 Mo1 O2 Mo7 101.82(14) . . . . ?
O6 Mo1 O2 Mo7 -104.20(14) . . . . ?
O4 Mo1 O2 Mo7 178.80(12) . . . . ?
O3 Mo1 O2 Mo2 -98.54(15) . . . . ?
O1 Mo1 O2 Mo2 4.74(12) . . . . ?
O6 Mo1 O2 Mo2 158.71(14) . . . . ?
O4 Mo1 O2 Mo2 81.71(12) . . . . ?
O5 Mo1 O3 Mo7 -178.80(13) . . . . ?
O1 Mo1 O3 Mo7 -74.03(15) . . . . ?
O6 Mo1 O3 Mo7 76.56(15) . . . . ?
O1 Mo1 O3 Na2' -178.9(3) . . . 2_656 ?
O6 Mo1 O3 Na2' -28.3(3) . . . 2_656 ?
O2 Mo1 O3 Na2' -103.6(3) . . . 2_656 ?
O5 Mo1 O3 Na2 60.3(5) . . . 2_656 ?
O1 Mo1 O3 Na2 165.0(4) . . . 2_656 ?
O6 Mo1 O3 Na2 -44.4(5) . . . 2_656 ?
O2 Mo1 O3 Na2 -119.7(5) . . . 2_656 ?
O24 Mo7 O3 Mo1 177.1(2) . . . . ?
O20 Mo7 O3 Mo1 -78.94(17) . . . . ?
O7 Mo7 O3 Mo1 75.47(17) . . . . ?
O2 Mo7 O3 Mo1 -1.39(14) . . . . ?
Na2' Mo7 O3 Mo1 -114.0(3) 6_565 . . . ?
O24 Mo7 O3 Na2' -55.1(3) . . . 2_656 ?
O20 Mo7 O3 Na2' 48.9(3) . . . 2_656 ?
O7 Mo7 O3 Na2' -156.7(3) . . . 2_656 ?
O2 Mo7 O3 Na2' 126.4(3) . . . 2_656 ?
Na2' Mo7 O3 Na2' 13.8(5) 6_565 . . 2_656 ?
O24 Mo7 O3 Na2 -26.1(2) . . . 2_656 ?
O20 Mo7 O3 Na2 77.8(2) . . . 2_656 ?
O7 Mo7 O3 Na2 -127.8(2) . . . 2_656 ?
O2 Mo7 O3 Na2 155.4(2) . . . 2_656 ?
Na2' Mo7 O3 Na2 42.8(4) 6_565 . . 2_656 ?
O15 Mo4 O4 Mo3 76.84(15) . . . . ?
O16 Mo4 O4 Mo3 -103.1(3) . . . . ?
O14 Mo4 O4 Mo3 173.97(14) . . . . ?
O11 Mo4 O4 Mo3 -17.07(11) . . . . ?
O5 Mo4 O4 Mo3 -100.81(12) . . . . ?
O15 Mo4 O4 Mo5 -79.62(15) . . . . ?
O16 Mo4 O4 Mo5 100.5(3) . . . . ?
O14 Mo4 O4 Mo5 17.51(12) . . . . ?
O11 Mo4 O4 Mo5 -173.53(13) . . . . ?
O5 Mo4 O4 Mo5 102.72(12) . . . . ?
O15 Mo4 O4 Mo1 178.83(14) . . . . ?
O16 Mo4 O4 Mo1 -1.1(3) . . . . ?
O14 Mo4 O4 Mo1 -84.03(14) . . . . ?
O11 Mo4 O4 Mo1 84.92(13) . . . . ?
O5 Mo4 O4 Mo1 1.18(10) . . . . ?
O13 Mo3 O4 Mo4 76.7(4) . . . . ?
O12 Mo3 O4 Mo4 -82.24(14) . . . . ?
O8 Mo3 O4 Mo4 -177.66(12) . . . . ?
O11 Mo3 O4 Mo4 16.81(11) . . . . ?
O1 Mo3 O4 Mo4 108.56(12) . . . . ?
Na1 Mo3 O4 Mo4 -96.59(11) 7_667 . . . ?
O13 Mo3 O4 Mo5 -169.9(3) . . . . ?
O12 Mo3 O4 Mo5 31.2(3) . . . . ?
O8 Mo3 O4 Mo5 -64.3(3) . . . . ?
O11 Mo3 O4 Mo5 130.2(3) . . . . ?
O1 Mo3 O4 Mo5 -138.0(3) . . . . ?
Na1 Mo3 O4 Mo5 16.8(4) 7_667 . . . ?
O13 Mo3 O4 Mo1 -26.5(4) . . . . ?
O12 Mo3 O4 Mo1 174.56(14) . . . . ?
O8 Mo3 O4 Mo1 79.15(12) . . . . ?
O11 Mo3 O4 Mo1 -86.38(13) . . . . ?
O1 Mo3 O4 Mo1 5.37(10) . . . . ?
Na1 Mo3 O4 Mo1 160.22(6) 7_667 . . . ?
O19 Mo5 O4 Mo4 83.76(15) . . . . ?
O18 Mo5 O4 Mo4 -69.4(5) . . . . ?
O17 Mo5 O4 Mo4 179.53(12) . . . . ?
O14 Mo5 O4 Mo4 -17.30(12) . . . . ?
O6 Mo5 O4 Mo4 -106.62(12) . . . . ?
O19 Mo5 O4 Mo3 -29.9(3) . . . . ?
O18 Mo5 O4 Mo3 177.0(4) . . . . ?
O17 Mo5 O4 Mo3 65.9(3) . . . . ?
O14 Mo5 O4 Mo3 -130.9(3) . . . . ?
O6 Mo5 O4 Mo3 139.7(3) . . . . ?
O19 Mo5 O4 Mo1 -173.30(15) . . . . ?
O18 Mo5 O4 Mo1 33.6(5) . . . . ?
O17 Mo5 O4 Mo1 -77.54(13) . . . . ?
O14 Mo5 O4 Mo1 85.63(13) . . . . ?
O6 Mo5 O4 Mo1 -3.68(10) . . . . ?
O5 Mo1 O4 Mo4 -1.62(14) . . . . ?
O1 Mo1 O4 Mo4 -104.49(14) . . . . ?
O6 Mo1 O4 Mo4 101.29(13) . . . . ?
O2 Mo1 O4 Mo4 178.36(12) . . . . ?
O5 Mo1 O4 Mo3 96.59(14) . . . . ?
O1 Mo1 O4 Mo3 -6.28(12) . . . . ?
O6 Mo1 O4 Mo3 -160.50(14) . . . . ?
O2 Mo1 O4 Mo3 -83.42(12) . . . . ?
O5 Mo1 O4 Mo5 -98.64(14) . . . . ?
O1 Mo1 O4 Mo5 158.49(14) . . . . ?
O6 Mo1 O4 Mo5 4.27(11) . . . . ?
O2 Mo1 O4 Mo5 81.34(12) . . . . ?
O3 Mo1 O5 Mo4 -178.34(14) . . . . ?
O1 Mo1 O5 Mo4 76.50(14) . . . . ?
O6 Mo1 O5 Mo4 -73.72(14) . . . . ?
O4 Mo1 O5 Mo4 1.40(12) . . . . ?
O3 Mo1 O5 Na2' 79.1(3) . . . . ?
O1 Mo1 O5 Na2' -26.1(3) . . . . ?
O6 Mo1 O5 Na2' -176.3(3) . . . . ?
O4 Mo1 O5 Na2' -101.2(3) . . . . ?
O16 Mo4 O5 Mo1 177.28(19) . . . . ?
O14 Mo4 O5 Mo1 75.88(16) . . . . ?
O11 Mo4 O5 Mo1 -79.11(15) . . . . ?
O4 Mo4 O5 Mo1 -1.56(13) . . . . ?
O16 Mo4 O5 Na2' -46.7(3) . . . . ?
O14 Mo4 O5 Na2' -148.1(3) . . . . ?
O11 Mo4 O5 Na2' 56.9(3) . . . . ?
O4 Mo4 O5 Na2' 134.5(3) . . . . ?
O29 Na2' O5 Mo1 -170.3(2) . . . . ?
O3 Na2' O5 Mo1 -74.6(4) 2_656 . . . ?
O16 Na2' O5 Mo1 139.1(3) . . . . ?
O23 Na2' O5 Mo1 114.5(4) 6_566 . . . ?
O20 Na2' O5 Mo1 50.4(10) 6_566 . . . ?
Mo7 Na2' O5 Mo1 114.3(7) 6_566 . . . ?
O29 Na2' O5 Mo4 79.9(2) . . . . ?
O3 Na2' O5 Mo4 175.7(3) 2_656 . . . ?
O16 Na2' O5 Mo4 29.36(14) . . . . ?
O23 Na2' O5 Mo4 4.8(4) 6_566 . . . ?
O20 Na2' O5 Mo4 -59.4(9) 6_566 . . . ?
Mo7 Na2' O5 Mo4 4.6(8) 6_566 . . . ?
O5 Mo1 O6 Mo5 75.87(16) . . . . ?
O3 Mo1 O6 Mo5 -175.83(15) . . . . ?
O1 Mo1 O6 Mo5 -49.5(3) . . . . ?
O2 Mo1 O6 Mo5 -95.10(14) . . . . ?
O4 Mo1 O6 Mo5 -4.37(12) . . . . ?
O5 Mo1 O6 Mo6 176.97(14) . . . . ?
O3 Mo1 O6 Mo6 -74.73(16) . . . . ?
O1 Mo1 O6 Mo6 51.6(3) . . . . ?
O2 Mo1 O6 Mo6 6.01(11) . . . . ?
O4 Mo1 O6 Mo6 96.73(14) . . . . ?
O19 Mo5 O6 Mo1 38.3(5) . . . . ?
O18 Mo5 O6 Mo1 -163.86(17) . . . . ?
O17 Mo5 O6 Mo1 97.80(16) . . . . ?
O14 Mo5 O6 Mo1 -69.63(15) . . . . ?
O4 Mo5 O6 Mo1 4.64(12) . . . . ?
O19 Mo5 O6 Mo6 -73.4(4) . . . . ?
O18 Mo5 O6 Mo6 84.49(15) . . . . ?
O17 Mo5 O6 Mo6 -13.85(11) . . . . ?
O14 Mo5 O6 Mo6 178.72(12) . . . . ?
O4 Mo5 O6 Mo6 -107.02(12) . . . . ?
O21 Mo6 O6 Mo1 -47.2(6) . . . . ?
O22 Mo6 O6 Mo1 160.61(17) . . . . ?
O17 Mo6 O6 Mo1 -99.41(16) . . . . ?
O20 Mo6 O6 Mo1 67.90(15) . . . . ?
O2 Mo6 O6 Mo1 -6.49(12) . . . . ?
Na2 Mo6 O6 Mo1 99.6(2) 6_565 . . . ?
O21 Mo6 O6 Mo5 66.1(6) . . . . ?
O22 Mo6 O6 Mo5 -86.05(15) . . . . ?
O17 Mo6 O6 Mo5 13.93(11) . . . . ?
O20 Mo6 O6 Mo5 -178.77(12) . . . . ?
O2 Mo6 O6 Mo5 106.85(12) . . . . ?
Na2 Mo6 O6 Mo5 -147.1(2) 6_565 . . . ?
O23 Mo7 O7 Mo2 80.6(2) . . . . ?
O24 Mo7 O7 Mo2 -172.19(18) . . . . ?
O20 Mo7 O7 Mo2 -41.7(3) . . . . ?
O2 Mo7 O7 Mo2 -21.60(14) . . . . ?
O3 Mo7 O7 Mo2 -92.77(16) . . . . ?
Na2' Mo7 O7 Mo2 104.1(4) 6_565 . . . ?
O10 Mo2 O7 Mo7 -172.59(18) . . . . ?
O9 Mo2 O7 Mo7 -66.6(2) . . . . ?
O8 Mo2 O7 Mo7 66.4(4) . . . . ?
O2 Mo2 O7 Mo7 21.54(14) . . . . ?
O1 Mo2 O7 Mo7 93.98(16) . . . . ?
O10 Mo2 O8 Mo3 -73.42(19) . . . . ?
O9 Mo2 O8 Mo3 -178.86(17) . . . . ?
O7 Mo2 O8 Mo3 47.1(4) . . . . ?
O2 Mo2 O8 Mo3 89.79(16) . . . . ?
O1 Mo2 O8 Mo3 18.40(14) . . . . ?
O13 Mo3 O8 Mo2 67.81(19) . . . . ?
O12 Mo3 O8 Mo2 173.66(17) . . . . ?
O11 Mo3 O8 Mo2 -54.5(4) . . . . ?
O4 Mo3 O8 Mo2 -90.79(16) . . . . ?
O1 Mo3 O8 Mo2 -18.44(14) . . . . ?
Na1 Mo3 O8 Mo2 138.96(15) 7_667 . . . ?
O15 Mo4 O11 Mo3 -83.59(17) . . . . ?
O16 Mo4 O11 Mo3 168.73(16) . . . . ?
O14 Mo4 O11 Mo3 40.1(3) . . . . ?
O4 Mo4 O11 Mo3 19.87(13) . . . . ?
O5 Mo4 O11 Mo3 91.39(14) . . . . ?
O15 Mo4 O11 Na2 149.4(2) . . . . ?
O16 Mo4 O11 Na2 41.7(2) . . . . ?
O14 Mo4 O11 Na2 -86.9(3) . . . . ?
O4 Mo4 O11 Na2 -107.2(2) . . . . ?
O5 Mo4 O11 Na2 -35.7(2) . . . . ?
O13 Mo3 O11 Mo4 179.04(16) . . . . ?
O12 Mo3 O11 Mo4 73.23(17) . . . . ?
O8 Mo3 O11 Mo4 -57.8(4) . . . . ?
O4 Mo3 O11 Mo4 -19.93(13) . . . . ?
O1 Mo3 O11 Mo4 -92.33(15) . . . . ?
Na1 Mo3 O11 Mo4 106.87(12) 7_667 . . . ?
O13 Mo3 O11 Na2 -52.0(2) . . . . ?
O12 Mo3 O11 Na2 -157.77(19) . . . . ?
O8 Mo3 O11 Na2 71.2(4) . . . . ?
O4 Mo3 O11 Na2 109.07(19) . . . . ?
O1 Mo3 O11 Na2 36.67(18) . . . . ?
Na1 Mo3 O11 Na2 -124.12(16) 7_667 . . . ?
O20 Na2 O11 Mo4 -106.5(3) 6_566 . . . ?
O3 Na2 O11 Mo4 29.6(5) 2_656 . . . ?
Mo6 Na2 O11 Mo4 -135.43(16) 6_566 . . . ?
O20 Na2 O11 Mo3 127.3(3) 6_566 . . . ?
O3 Na2 O11 Mo3 -96.6(4) 2_656 . . . ?
Mo6 Na2 O11 Mo3 98.37(18) 6_566 . . . ?
O13 Mo3 O12 Na1 26.8(2) . . . 7_667 ?
O8 Mo3 O12 Na1 -73.74(19) . . . 7_667 ?
O11 Mo3 O12 Na1 124.17(17) . . . 7_667 ?
O4 Mo3 O12 Na1 -161.17(17) . . . 7_667 ?
O1 Mo3 O12 Na1 -120.7(4) . . . 7_667 ?
O15 Mo4 O14 Mo5 81.73(19) . . . . ?
O16 Mo4 O14 Mo5 -170.28(18) . . . . ?
O11 Mo4 O14 Mo5 -41.3(3) . . . . ?
O4 Mo4 O14 Mo5 -21.05(14) . . . . ?
O5 Mo4 O14 Mo5 -92.20(16) . . . . ?
O19 Mo5 O14 Mo4 -68.2(2) . . . . ?
O18 Mo5 O14 Mo4 -174.28(19) . . . . ?
O17 Mo5 O14 Mo4 63.8(4) . . . . ?
O4 Mo5 O14 Mo4 20.81(14) . . . . ?
O6 Mo5 O14 Mo4 93.42(16) . . . . ?
O16 Mo4 O15 Na1 -20.9(3) . . . . ?
O14 Mo4 O15 Na1 82.1(3) . . . . ?
O11 Mo4 O15 Na1 -124.8(2) . . . . ?
O4 Mo4 O15 Na1 159.1(2) . . . . ?
O25 Na1 O15 Mo4 56.7(3) . . . . ?
O28 Na1 O15 Mo4 128.2(7) . . . . ?
O26 Na1 O15 Mo4 -121.4(3) . . . . ?
O27 Na1 O15 Mo4 -37.5(3) . . . . ?
O12 Na1 O15 Mo4 149.3(3) 7_667 . . . ?
Mo3 Na1 O15 Mo4 163.8(2) 7_667 . . . ?
O15 Mo4 O16 Na2' -133.2(2) . . . . ?
O14 Mo4 O16 Na2' 123.03(19) . . . . ?
O11 Mo4 O16 Na2' -31.9(2) . . . . ?
O4 Mo4 O16 Na2' 46.7(3) . . . . ?
O5 Mo4 O16 Na2' 44.60(18) . . . . ?
O29 Na2' O16 Mo4 -165.8(2) . . . . ?
O3 Na2' O16 Mo4 -87.5(5) 2_656 . . . ?
O5 Na2' O16 Mo4 -47.5(2) . . . . ?
O23 Na2' O16 Mo4 107.9(2) 6_566 . . . ?
O20 Na2' O16 Mo4 101.6(4) 6_566 . . . ?
Mo7 Na2' O16 Mo4 118.7(2) 6_566 . . . ?
O21 Mo6 O17 Mo5 174.66(19) . . . . ?
O22 Mo6 O17 Mo5 69.01(19) . . . . ?
O20 Mo6 O17 Mo5 -50.5(4) . . . . ?
O2 Mo6 O17 Mo5 -89.76(16) . . . . ?
O6 Mo6 O17 Mo5 -17.82(14) . . . . ?
Na2 Mo6 O17 Mo5 131.0(3) 6_565 . . . ?
O19 Mo5 O17 Mo6 -178.39(18) . . . . ?
O18 Mo5 O17 Mo6 -72.4(2) . . . . ?
O14 Mo5 O17 Mo6 48.7(4) . . . . ?
O4 Mo5 O17 Mo6 89.52(16) . . . . ?
O6 Mo5 O17 Mo6 17.97(14) . . . . ?
O23 Mo7 O20 Mo6 -81.46(19) . . . . ?
O24 Mo7 O20 Mo6 171.07(18) . . . . ?
O7 Mo7 O20 Mo6 41.0(3) . . . . ?
O2 Mo7 O20 Mo6 20.95(14) . . . . ?
O3 Mo7 O20 Mo6 92.35(15) . . . . ?
Na2' Mo7 O20 Mo6 -121.1(2) 6_565 . . . ?
O23 Mo7 O20 Na2 23.0(2) . . . 6_565 ?
O24 Mo7 O20 Na2 -84.5(2) . . . 6_565 ?
O7 Mo7 O20 Na2 145.4(3) . . . 6_565 ?
O2 Mo7 O20 Na2 125.4(2) . . . 6_565 ?
O3 Mo7 O20 Na2 -163.2(2) . . . 6_565 ?
Na2' Mo7 O20 Na2 -16.69(19) 6_565 . . 6_565 ?
O23 Mo7 O20 Na2' 39.7(2) . . . 6_565 ?
O24 Mo7 O20 Na2' -67.8(2) . . . 6_565 ?
O7 Mo7 O20 Na2' 162.1(3) . . . 6_565 ?
O2 Mo7 O20 Na2' 142.1(2) . . . 6_565 ?
O3 Mo7 O20 Na2' -146.5(2) . . . 6_565 ?
O21 Mo6 O20 Mo7 71.8(2) . . . . ?
O22 Mo6 O20 Mo7 176.83(17) . . . . ?
O17 Mo6 O20 Mo7 -62.5(4) . . . . ?
O2 Mo6 O20 Mo7 -21.25(14) . . . . ?
O6 Mo6 O20 Mo7 -93.70(16) . . . . ?
Na2 Mo6 O20 Mo7 116.7(2) 6_565 . . . ?
O21 Mo6 O20 Na2 -44.8(2) . . . 6_565 ?
O22 Mo6 O20 Na2 60.18(19) . . . 6_565 ?
O17 Mo6 O20 Na2 -179.1(3) . . . 6_565 ?
O2 Mo6 O20 Na2 -137.91(18) . . . 6_565 ?
O6 Mo6 O20 Na2 149.65(17) . . . 6_565 ?
O21 Mo6 O20 Na2' -29.9(3) . . . 6_565 ?
O22 Mo6 O20 Na2' 75.1(3) . . . 6_565 ?
O17 Mo6 O20 Na2' -164.2(3) . . . 6_565 ?
O2 Mo6 O20 Na2' -123.0(3) . . . 6_565 ?
O6 Mo6 O20 Na2' 164.6(3) . . . 6_565 ?
Na2 Mo6 O20 Na2' 14.9(2) 6_565 . . 6_565 ?
O24 Mo7 O23 Na2' 64.2(3) . . . 6_565 ?
O20 Mo7 O23 Na2' -40.6(3) . . . 6_565 ?
O7 Mo7 O23 Na2' 167.2(3) . . . 6_565 ?
O2 Mo7 O23 Na2' -116.7(3) . . . 6_565 ?
O23 Mo7 O24 Na2 -147.3(2) . . . 2_656 ?
O20 Mo7 O24 Na2 -44.9(3) . . . 2_656 ?
O7 Mo7 O24 Na2 110.1(2) . . . 2_656 ?
O2 Mo7 O24 Na2 34.6(5) . . . 2_656 ?
O3 Mo7 O24 Na2 31.8(2) . . . 2_656 ?
Na2' Mo7 O24 Na2 -97.7(3) 6_565 . . 2_656 ?
